data_7123724
loop_
_publ_author_name
'you, yong'
'Lu, Wen-Ya'
'Xie, Ke-Xin'
'Zhao, Jian-Qiang'
'Wang, Zhen-Hua'
'Yuan, Weicheng'

_publ_section_title
;
 Enantioselective Synthesis of Isoquinoline-1,3(2H,4H)-dione Derivatives
 via Chiral Phosphoric Acid Catalyzed aza-Friedel&#x2212;Crafts Reaction
;
_journal_name_full 'Chemical Communications'
_journal_paper_doi 10.1039/C9CC04057A
_journal_year 2019
_chemical_absolute_configuration ad
_chemical_formula_moiety 'C28 H25 N3 O4'
_chemical_formula_sum 'C28 H25 N3 O4'
_chemical_formula_weight 467.51
_space_group_crystal_system monoclinic
_space_group_IT_number 4
_space_group_name_Hall 'P 2yb'
_space_group_name_H-M_alt 'P 1 21 1'
_symmetry_space_group_name_Hall 'P 2yb'
_symmetry_space_group_name_H-M 'P 1 21 1'
_atom_sites_solution_hydrogens mixed
_atom_sites_solution_primary direct
_audit_creation_date 2018-03-12
_audit_creation_method
;
Olex2 1.2
(compiled 2017.08.10 svn.r3458 for OlexSys, GUI svn.r5381)
;
_audit_update_record
;
2019-05-22 deposited with the CCDC.    2019-06-25 downloaded from the CCDC.
;
_cell_angle_alpha 90
_cell_angle_beta 95.576(2)
_cell_angle_gamma 90
_cell_formula_units_Z 2
_cell_length_a 8.0685(2)
_cell_length_b 18.8284(6)
_cell_length_c 8.1393(2)
_cell_measurement_reflns_used 5378
_cell_measurement_temperature 293(2)
_cell_measurement_theta_max 70.6080
_cell_measurement_theta_min 4.6770
_cell_volume 1230.65(6)
_computing_cell_refinement
;
CrysAlisPro, Agilent Technologies,
Version 1.171.37.35 (release 13-08-2014 CrysAlis171 .NET)
(compiled Aug 13 2014,18:06:01)
;
_computing_data_collection
;
CrysAlisPro, Agilent Technologies,
Version 1.171.37.35 (release 13-08-2014 CrysAlis171 .NET)
(compiled Aug 13 2014,18:06:01)
;
_computing_data_reduction
;
CrysAlisPro, Agilent Technologies,
Version 1.171.37.35 (release 13-08-2014 CrysAlis171 .NET)
(compiled Aug 13 2014,18:06:01)
;
_computing_molecular_graphics 'Olex2 (Dolomanov et al., 2009)'
_computing_publication_material 'Olex2 (Dolomanov et al., 2009)'
_computing_structure_refinement 'ShelXL (Sheldrick, 2015)'
_computing_structure_solution 'ShelXS (Sheldrick, 2008)'
_diffrn_ambient_temperature 293(2)
_diffrn_detector 'CCD plate'
_diffrn_detector_area_resol_mean 16.2312
_diffrn_detector_type Eos
_diffrn_measured_fraction_theta_full 1.000
_diffrn_measured_fraction_theta_max 1.000
_diffrn_measurement_details
;
#__ type_ start__ end____ width___ exp.time_
  1 omega  -62.00   36.00   1.0000    1.0000
omega____ theta____ kappa____ phi______ frames
    -      -33.5000   77.0000   30.0000 98

#__ type_ start__ end____ width___ exp.time_
  2 omega -102.00  -15.00   1.0000    1.0000
omega____ theta____ kappa____ phi______ frames
    -      -33.5000  -57.0000  -90.0000 87

#__ type_ start__ end____ width___ exp.time_
  3 omega  -52.00  -24.00   1.0000    1.0000
omega____ theta____ kappa____ phi______ frames
    -      -33.5000  -57.0000 -180.0000 28

#__ type_ start__ end____ width___ exp.time_
  4 omega  -91.00  -56.00   1.0000    1.0000
omega____ theta____ kappa____ phi______ frames
    -      -33.5000  -57.0000 -180.0000 35

#__ type_ start__ end____ width___ exp.time_
  5 omega   16.00   77.00   1.0000    1.0000
omega____ theta____ kappa____ phi______ frames
    -       36.4734  -99.0000   90.0000 61

#__ type_ start__ end____ width___ exp.time_
  6 omega   33.00   64.00   1.0000    1.0000
omega____ theta____ kappa____ phi______ frames
    -       36.4734  -77.0000 -120.0000 31

#__ type_ start__ end____ width___ exp.time_
  7 omega  -14.00   12.00   1.0000    1.0000
omega____ theta____ kappa____ phi______ frames
    -       36.4734  -77.0000 -120.0000 26

#__ type_ start__ end____ width___ exp.time_
  8 omega  -29.00    3.00   1.0000    1.0000
omega____ theta____ kappa____ phi______ frames
    -       36.4734  -77.0000 -180.0000 32

#__ type_ start__ end____ width___ exp.time_
  9 omega  -32.00    3.00   1.0000    1.0000
omega____ theta____ kappa____ phi______ frames
    -       36.4734  -37.0000 -180.0000 35

#__ type_ start__ end____ width___ exp.time_
 10 omega   28.00   58.00   1.0000    1.0000
omega____ theta____ kappa____ phi______ frames
    -       36.4734  -37.0000   60.0000 30

#__ type_ start__ end____ width___ exp.time_
 11 omega    8.00   33.00   1.0000    1.0000
omega____ theta____ kappa____ phi______ frames
    -       36.4734   77.0000  150.0000 25

#__ type_ start__ end____ width___ exp.time_
 12 omega   63.00  100.00   1.0000    1.0000
omega____ theta____ kappa____ phi______ frames
    -       36.4734  178.0000   90.0000 37

#__ type_ start__ end____ width___ exp.time_
 13 omega   54.00   80.00   1.0000    1.0000
omega____ theta____ kappa____ phi______ frames
    -       36.4734   77.0000  150.0000 26

#__ type_ start__ end____ width___ exp.time_
 14 omega   23.00   49.00   1.0000    1.0000
omega____ theta____ kappa____ phi______ frames
    -       36.4734  -37.0000 -180.0000 26

#__ type_ start__ end____ width___ exp.time_
 15 omega    7.00   60.00   1.0000    1.0000
omega____ theta____ kappa____ phi______ frames
    -       36.4734  -77.0000 -180.0000 53

#__ type_ start__ end____ width___ exp.time_
 16 omega  -32.00   16.00   1.0000    1.0000
omega____ theta____ kappa____ phi______ frames
    -       36.4734  -37.0000   60.0000 48

#__ type_ start__ end____ width___ exp.time_
 17 omega   73.00   99.00   1.0000    1.0000
omega____ theta____ kappa____ phi______ frames
    -       36.4734  178.0000   30.0000 26

#__ type_ start__ end____ width___ exp.time_
 18 omega   18.00   69.00   1.0000    1.0000
omega____ theta____ kappa____ phi______ frames
    -       36.4734   57.0000 -180.0000 51

#__ type_ start__ end____ width___ exp.time_
 19 omega   76.00  104.00   1.0000    1.0000
omega____ theta____ kappa____ phi______ frames
    -       36.4734   57.0000 -180.0000 28

#__ type_ start__ end____ width___ exp.time_
 20 omega   93.00  146.00   1.0000    2.0000
omega____ theta____ kappa____ phi______ frames
    -      108.0000  178.0000  -30.0000 53

#__ type_ start__ end____ width___ exp.time_
 21 omega   83.00  114.00   1.0000    2.0000
omega____ theta____ kappa____ phi______ frames
    -      108.0000 -111.0000  120.0000 31

#__ type_ start__ end____ width___ exp.time_
 22 omega   43.00   98.00   1.0000    2.0000
omega____ theta____ kappa____ phi______ frames
    -      108.0000  -45.0000 -120.0000 55

#__ type_ start__ end____ width___ exp.time_
 23 omega   42.00   68.00   1.0000    2.0000
omega____ theta____ kappa____ phi______ frames
    -      108.0000 -111.0000  120.0000 26

#__ type_ start__ end____ width___ exp.time_
 24 omega   44.00   70.00   1.0000    2.0000
omega____ theta____ kappa____ phi______ frames
    -      108.0000  -30.0000   90.0000 26

#__ type_ start__ end____ width___ exp.time_
 25 omega   39.00   90.00   1.0000    2.0000
omega____ theta____ kappa____ phi______ frames
    -      108.0000  -30.0000   60.0000 51

#__ type_ start__ end____ width___ exp.time_
 26 omega   39.00   74.00   1.0000    2.0000
omega____ theta____ kappa____ phi______ frames
    -      108.0000  -94.0000  -90.0000 35

#__ type_ start__ end____ width___ exp.time_
 27 omega   90.00  175.00   1.0000    2.0000
omega____ theta____ kappa____ phi______ frames
    -      108.0000   45.0000 -120.0000 85

#__ type_ start__ end____ width___ exp.time_
 28 omega   56.00  127.00   1.0000    2.0000
omega____ theta____ kappa____ phi______ frames
    -      108.0000  -61.0000  -60.0000 71

#__ type_ start__ end____ width___ exp.time_
 29 omega   38.00   91.00   1.0000    2.0000
omega____ theta____ kappa____ phi______ frames
    -      108.0000  -30.0000  120.0000 53

#__ type_ start__ end____ width___ exp.time_
 30 omega   40.00  100.00   1.0000    2.0000
omega____ theta____ kappa____ phi______ frames
    -      108.0000  -94.0000   30.0000 60

#__ type_ start__ end____ width___ exp.time_
 31 omega   38.00   90.00   1.0000    2.0000
omega____ theta____ kappa____ phi______ frames
    -      108.0000  -30.0000 -180.0000 52

#__ type_ start__ end____ width___ exp.time_
 32 omega   93.00  175.00   1.0000    2.0000
omega____ theta____ kappa____ phi______ frames
    -      108.0000   30.0000  120.0000 82

#__ type_ start__ end____ width___ exp.time_
 33 omega   60.00  106.00   1.0000    2.0000
omega____ theta____ kappa____ phi______ frames
    -      108.0000 -111.0000  -30.0000 46

#__ type_ start__ end____ width___ exp.time_
 34 omega   40.00   70.00   1.0000    2.0000
omega____ theta____ kappa____ phi______ frames
    -      108.0000  -30.0000    0.0000 30

#__ type_ start__ end____ width___ exp.time_
 35 omega   49.00  125.00   1.0000    2.0000
omega____ theta____ kappa____ phi______ frames
    -      108.0000  -77.0000   90.0000 76

#__ type_ start__ end____ width___ exp.time_
 36 omega   79.00  150.00   1.0000    2.0000
omega____ theta____ kappa____ phi______ frames
    -      108.0000  -15.0000 -120.0000 71

#__ type_ start__ end____ width___ exp.time_
 37 omega   67.00   93.00   1.0000    2.0000
omega____ theta____ kappa____ phi______ frames
    -      108.0000  178.0000   30.0000 26

#__ type_ start__ end____ width___ exp.time_
 38 omega  113.00  145.00   1.0000    2.0000
omega____ theta____ kappa____ phi______ frames
    -      108.0000  178.0000   30.0000 32

#__ type_ start__ end____ width___ exp.time_
 39 omega   44.00   74.00   1.0000    2.0000
omega____ theta____ kappa____ phi______ frames
    -      108.0000  -30.0000  -90.0000 30

#__ type_ start__ end____ width___ exp.time_
 40 omega  112.00  138.00   1.0000    2.0000
omega____ theta____ kappa____ phi______ frames
    -      108.0000  111.0000 -180.0000 26

#__ type_ start__ end____ width___ exp.time_
 41 omega  152.00  178.00   1.0000    2.0000
omega____ theta____ kappa____ phi______ frames
    -      108.0000  111.0000 -180.0000 26

#__ type_ start__ end____ width___ exp.time_
 42 omega  141.00  173.00   1.0000    2.0000
omega____ theta____ kappa____ phi______ frames
    -      108.0000   15.0000  -90.0000 32

#__ type_ start__ end____ width___ exp.time_
 43 omega   44.00   70.00   1.0000    2.0000
omega____ theta____ kappa____ phi______ frames
    -      108.0000  -94.0000 -180.0000 26

#__ type_ start__ end____ width___ exp.time_
 44 omega   57.00   83.00   1.0000    2.0000
omega____ theta____ kappa____ phi______ frames
    -      108.0000  -30.0000  -60.0000 26

#__ type_ start__ end____ width___ exp.time_
 45 omega  100.00  116.00   1.0000    2.0000
omega____ theta____ kappa____ phi______ frames
    -      108.0000  178.0000 -150.0000 16
;
_diffrn_measurement_device 'four-circle diffractometer'
_diffrn_measurement_device_type 'Xcalibur, Eos, Gemini'
_diffrn_measurement_method '\w scans'
_diffrn_orient_matrix_UB_11 0.0858620000
_diffrn_orient_matrix_UB_12 0.0693271000
_diffrn_orient_matrix_UB_13 -0.0458920000
_diffrn_orient_matrix_UB_21 0.1623502000
_diffrn_orient_matrix_UB_22 -0.0412871000
_diffrn_orient_matrix_UB_23 -0.0166846000
_diffrn_orient_matrix_UB_31 -0.0554473000
_diffrn_orient_matrix_UB_32 -0.0136153000
_diffrn_orient_matrix_UB_33 -0.1837719000
_diffrn_radiation_monochromator graphite
_diffrn_radiation_probe x-ray
_diffrn_radiation_type CuK\a
_diffrn_radiation_wavelength 1.54184
_diffrn_reflns_av_R_equivalents 0.0206
_diffrn_reflns_av_unetI/netI 0.0257
_diffrn_reflns_Laue_measured_fraction_full 1.000
_diffrn_reflns_Laue_measured_fraction_max 1.000
_diffrn_reflns_limit_h_max 9
_diffrn_reflns_limit_h_min -9
_diffrn_reflns_limit_k_max 22
_diffrn_reflns_limit_k_min -22
_diffrn_reflns_limit_l_max 6
_diffrn_reflns_limit_l_min -9
_diffrn_reflns_number 10206
_diffrn_reflns_point_group_measured_fraction_full 1.000
_diffrn_reflns_point_group_measured_fraction_max 1.000
_diffrn_reflns_theta_full 67.075
_diffrn_reflns_theta_max 67.075
_diffrn_reflns_theta_min 4.697
_diffrn_source 'Enhance (Cu) X-ray Source'
_exptl_absorpt_coefficient_mu 0.694
_exptl_absorpt_correction_T_max 1.00000
_exptl_absorpt_correction_T_min 0.87065
_exptl_absorpt_correction_type multi-scan
_exptl_absorpt_process_details
;
CrysAlisPro, Agilent Technologies,
Version 1.171.37.35 (release 13-08-2014 CrysAlis171 .NET)
(compiled Aug 13 2014,18:06:01)
Empirical absorption correction using spherical harmonics,
 implemented in SCALE3 ABSPACK scaling algorithm.
;
_exptl_crystal_colour colourless
_exptl_crystal_colour_primary colourless
_exptl_crystal_density_diffrn 1.262
_exptl_crystal_description block
_exptl_crystal_F_000 492
_exptl_crystal_size_max 0.2
_exptl_crystal_size_mid 0.16
_exptl_crystal_size_min 0.15
_refine_diff_density_max 0.137
_refine_diff_density_min -0.132
_refine_diff_density_rms 0.027
_refine_ls_abs_structure_details
;
 Flack x determined using 1912 quotients [(I+)-(I-)]/[(I+)+(I-)]
 (Parsons, Flack and Wagner, Acta Cryst. B69 (2013) 249-259).
;
_refine_ls_abs_structure_Flack 0.09(10)
_refine_ls_extinction_coef 0.0069(8)
_refine_ls_extinction_expression Fc^*^=kFc[1+0.001xFc^2^\l^3^/sin(2\q)]^-1/4^
_refine_ls_extinction_method 'SHELXL-2014/7 (Sheldrick 2014'
_refine_ls_goodness_of_fit_ref 1.029
_refine_ls_hydrogen_treatment mixed
_refine_ls_matrix_type full
_refine_ls_number_parameters 341
_refine_ls_number_reflns 4407
_refine_ls_number_restraints 4
_refine_ls_restrained_S_all 1.031
_refine_ls_R_factor_all 0.0365
_refine_ls_R_factor_gt 0.0345
_refine_ls_shift/su_max 0.000
_refine_ls_shift/su_mean 0.000
_refine_ls_structure_factor_coef Fsqd
_refine_ls_weighting_details 'w=1/[\s^2^(Fo^2^)+(0.0509P)^2^+0.1102P] where P=(Fo^2^+2Fc^2^)/3'
_refine_ls_weighting_scheme calc
_refine_ls_wR_factor_gt 0.0902
_refine_ls_wR_factor_ref 0.0924
_reflns_Friedel_coverage 0.935
_reflns_Friedel_fraction_full 0.999
_reflns_Friedel_fraction_max 0.999
_reflns_number_gt 4196
_reflns_number_total 4407
_reflns_threshold_expression 'I > 2\s(I)'
_cod_data_source_file c9cc04057a2.cif
_cod_data_source_block 201803167
_cod_original_cell_volume 1230.64(6)
_cod_database_code 7123724
_shelx_shelxl_version_number 2014/7
_chemical_oxdiff_formula C22H20N2O8
_shelx_space_group_comment
;
The symmetry employed for this shelxl refinement is uniquely defined
by the following loop, which should always be used as a source of
symmetry information in preference to the above space-group names.
They are only intended as comments.
;
_shelx_estimated_absorpt_t_max 0.903
_shelx_estimated_absorpt_t_min 0.874
_reflns_odcompleteness_completeness 99.96
_reflns_odcompleteness_iscentric 1
_reflns_odcompleteness_theta 66.97
_olex2_refinement_description
;
1. Fixed Uiso
 At 1.2 times of:
  All C(H) groups
 At 1.5 times of:
  All C(H,H,H) groups
2. Restrained distances
 C25-C27
 1.55 with sigma of 0.02
 C25-C26A
 1.55 with sigma of 0.02
 C27A-C25
 1.55 with sigma of 0.02
3. Uiso/Uaniso restraints and constraints
Uanis(C28) = Uanis(C28A)
Uanis(C27) = Uanis(C27A)
Uanis(C26) = Uanis(C26A)
4. Others
 Sof(C26A)=Sof(H26D)=Sof(H26E)=Sof(H26F)=Sof(C27A)=Sof(H27D)=Sof(H27E)=
 Sof(H27F)=Sof(C28A)=Sof(H28D)=Sof(H28E)=Sof(H28F)=1-FVAR(1)
 Sof(C26)=Sof(H26A)=Sof(H26B)=Sof(H26C)=Sof(C27)=Sof(H27A)=Sof(H27B)=Sof(H27C)=
 Sof(C28)=Sof(H28A)=Sof(H28B)=Sof(H28C)=FVAR(1)
5.a Aromatic/amide H refined with riding coordinates:
 C6(H6), C7(H7), C8(H8), C9(H9), C10(H10), C14(H14), C15(H15), C16(H16),
 C17(H17), C19(H19), C20(H20), C21(H21), C22(H22), C23(H23)
5.b Idealised Me refined as rotating group:
 C26(H26A,H26B,H26C), C26A(H26D,H26E,H26F), C27(H27A,H27B,H27C), C27A(H27D,
 H27E,H27F), C28(H28A,H28B,H28C), C28A(H28D,H28E,H28F)
;
_olex2_submission_special_instructions 'No special instructions were received'

loop_
_space_group_symop_operation_xyz
'x, y, z'
'-x, y+1/2, -z'

loop_
_atom_site_label
_atom_site_type_symbol
_atom_site_fract_x
_atom_site_fract_y
_atom_site_fract_z
_atom_site_U_iso_or_equiv
_atom_site_adp_type
_atom_site_occupancy
_atom_site_site_symmetry_order
_atom_site_calc_flag
_atom_site_refinement_flags_posn
_atom_site_refinement_flags_occupancy
_atom_site_disorder_assembly
_atom_site_disorder_group
C1 C 0.3310(3) 0.67816(15) 0.7032(3) 0.0397(5) Uani 1 1 d . . . .
C2 C 0.2521(3) 0.73191(14) 0.8163(3) 0.0386(5) Uani 1 1 d . . . .
C3 C 0.3620(3) 0.79699(14) 0.8451(3) 0.0406(5) Uani 1 1 d . . . .
C4 C 0.5336(3) 0.79042(15) 0.8406(3) 0.0428(5) Uani 1 1 d . . . .
C5 C 0.6103(3) 0.72162(15) 0.8058(3) 0.0440(6) Uani 1 1 d . . . .
C6 C 0.6354(3) 0.84981(17) 0.8697(4) 0.0551(7) Uani 1 1 d . . . .
H6 H 0.7498 0.8455 0.8660 0.066 Uiso 1 1 calc R . . .
C7 C 0.5686(4) 0.91451(17) 0.9035(4) 0.0637(8) Uani 1 1 d . . . .
H7 H 0.6369 0.9541 0.9210 0.076 Uiso 1 1 calc R . . .
C8 C 0.3985(4) 0.92023(18) 0.9113(5) 0.0653(8) Uani 1 1 d . . . .
H8 H 0.3526 0.9639 0.9350 0.078 Uiso 1 1 calc R . . .
C9 C 0.2968(3) 0.86193(17) 0.8844(4) 0.0545(7) Uani 1 1 d . . . .
H9 H 0.1831 0.8663 0.8926 0.065 Uiso 1 1 calc R . . .
C10 C 0.3053(3) 0.71547(16) 1.1286(3) 0.0488(6) Uani 1 1 d . . . .
H10 H 0.3634 0.7578 1.1482 0.059 Uiso 1 1 calc R . . .
C11 C 0.2380(3) 0.69302(13) 0.9787(3) 0.0372(5) Uani 1 1 d . . . .
C12 C 0.1575(3) 0.62638(14) 1.0044(3) 0.0400(5) Uani 1 1 d . . . .
C13 C 0.1845(3) 0.61241(15) 1.1751(3) 0.0454(6) Uani 1 1 d . . . .
C14 C 0.1241(4) 0.55238(18) 1.2477(4) 0.0585(7) Uani 1 1 d . . . .
H14 H 0.1444 0.5443 1.3605 0.070 Uiso 1 1 calc R . . .
C15 C 0.0338(4) 0.50563(18) 1.1472(4) 0.0640(8) Uani 1 1 d . . . .
H15 H -0.0085 0.4648 1.1923 0.077 Uiso 1 1 calc R . . .
C16 C 0.0035(4) 0.51809(18) 0.9770(4) 0.0638(8) Uani 1 1 d . . . .
H16 H -0.0593 0.4855 0.9117 0.077 Uiso 1 1 calc R . . .
C17 C 0.0643(3) 0.57732(17) 0.9045(4) 0.0514(6) Uani 1 1 d . . . .
H17 H 0.0440 0.5847 0.7913 0.062 Uiso 1 1 calc R . . .
C18 C 0.5731(3) 0.60646(16) 0.6636(3) 0.0492(6) Uani 1 1 d . . . .
C19 C 0.5360(5) 0.54226(19) 0.7280(5) 0.0720(9) Uani 1 1 d . . . .
H19 H 0.4714 0.5396 0.8164 0.086 Uiso 1 1 calc R . . .
C20 C 0.5955(6) 0.4812(2) 0.6605(7) 0.0937(13) Uani 1 1 d . . . .
H20 H 0.5714 0.4374 0.7050 0.112 Uiso 1 1 calc R . . .
C21 C 0.6872(6) 0.4839(3) 0.5322(7) 0.0998(16) Uani 1 1 d . . . .
H21 H 0.7225 0.4424 0.4848 0.120 Uiso 1 1 calc R . . .
C22 C 0.7280(7) 0.5482(3) 0.4724(7) 0.121(2) Uani 1 1 d . . . .
H22 H 0.7936 0.5504 0.3846 0.145 Uiso 1 1 calc R . . .
C23 C 0.6733(6) 0.6112(2) 0.5402(6) 0.0919(14) Uani 1 1 d . . . .
H23 H 0.7050 0.6551 0.5016 0.110 Uiso 1 1 calc R . . .
C24 C 0.0688(3) 0.77877(15) 0.5873(3) 0.0467(6) Uani 1 1 d . . . .
C25 C -0.1521(4) 0.81792(19) 0.3784(4) 0.0639(8) Uani 1 1 d D . . .
C26 C -0.338(2) 0.8146(16) 0.392(2) 0.083(4) Uani 0.609(9) 1 d . P A 1
H26A H -0.3689 0.7670 0.4196 0.125 Uiso 0.609(9) 1 calc GR P A 1
H26B H -0.3974 0.8281 0.2890 0.125 Uiso 0.609(9) 1 calc GR P A 1
H26C H -0.3666 0.8465 0.4773 0.125 Uiso 0.609(9) 1 calc GR P A 1
C26A C -0.338(3) 0.806(3) 0.346(4) 0.083(4) Uani 0.391(9) 1 d D P A 2
H26D H -0.3582 0.7577 0.3099 0.125 Uiso 0.391(9) 1 calc GR P A 2
H26E H -0.3837 0.8379 0.2622 0.125 Uiso 0.391(9) 1 calc GR P A 2
H26F H -0.3895 0.8137 0.4459 0.125 Uiso 0.391(9) 1 calc GR P A 2
C27 C -0.100(4) 0.8917(9) 0.357(2) 0.124(7) Uani 0.609(9) 1 d D P A 1
H27A H -0.1474 0.9214 0.4360 0.186 Uiso 0.609(9) 1 calc GR P A 1
H27B H -0.1371 0.9074 0.2474 0.186 Uiso 0.609(9) 1 calc GR P A 1
H27C H 0.0195 0.8946 0.3736 0.186 Uiso 0.609(9) 1 calc GR P A 1
C27A C -0.120(7) 0.8959(14) 0.422(4) 0.124(7) Uani 0.391(9) 1 d D P A 2
H27D H -0.1706 0.9075 0.5202 0.186 Uiso 0.391(9) 1 calc GR P A 2
H27E H -0.1659 0.9253 0.3326 0.186 Uiso 0.391(9) 1 calc GR P A 2
H27F H -0.0017 0.9040 0.4402 0.186 Uiso 0.391(9) 1 calc GR P A 2
C28 C -0.1139(11) 0.7601(6) 0.2519(8) 0.091(2) Uani 0.609(9) 1 d . P A 1
H28A H 0.0019 0.7621 0.2339 0.137 Uiso 0.609(9) 1 calc GR P A 1
H28B H -0.1807 0.7683 0.1495 0.137 Uiso 0.609(9) 1 calc GR P A 1
H28C H -0.1392 0.7141 0.2940 0.137 Uiso 0.609(9) 1 calc GR P A 1
C28A C -0.0496(17) 0.8049(10) 0.2326(14) 0.091(2) Uani 0.391(9) 1 d . P A 2
H28D H 0.0418 0.8377 0.2378 0.137 Uiso 0.391(9) 1 calc GR P A 2
H28E H -0.1188 0.8116 0.1311 0.137 Uiso 0.391(9) 1 calc GR P A 2
H28F H -0.0075 0.7572 0.2376 0.137 Uiso 0.391(9) 1 calc GR P A 2
N1 N 0.5033(2) 0.67036(12) 0.7291(3) 0.0433(5) Uani 1 1 d . . . .
N2 N 0.0874(2) 0.75085(13) 0.7416(3) 0.0434(5) Uani 1 1 d . . . .
H2 H 0.002(4) 0.7355(16) 0.786(4) 0.046(8) Uiso 1 1 d . . . .
N3 N 0.2757(3) 0.66728(15) 1.2461(3) 0.0555(6) Uani 1 1 d . . . .
H3 H 0.285(5) 0.672(2) 1.344(5) 0.073(11) Uiso 1 1 d . . . .
O1 O 0.2482(2) 0.64122(12) 0.6071(2) 0.0529(5) Uani 1 1 d . . . .
O2 O 0.7564(2) 0.70932(13) 0.8363(3) 0.0631(6) Uani 1 1 d . . . .
O3 O 0.1839(2) 0.79522(14) 0.5105(2) 0.0644(6) Uani 1 1 d . . . .
O4 O -0.0934(2) 0.78578(12) 0.5378(3) 0.0595(5) Uani 1 1 d . . . .

loop_
_atom_site_aniso_label
_atom_site_aniso_U_11
_atom_site_aniso_U_22
_atom_site_aniso_U_33
_atom_site_aniso_U_23
_atom_site_aniso_U_13
_atom_site_aniso_U_12
C1 0.0336(11) 0.0591(14) 0.0260(10) 0.0039(10) 0.0017(8) -0.0016(10)
C2 0.0288(10) 0.0561(14) 0.0307(10) 0.0013(10) 0.0017(8) 0.0009(9)
C3 0.0361(11) 0.0550(14) 0.0305(11) 0.0035(10) 0.0024(9) -0.0009(10)
C4 0.0340(11) 0.0591(15) 0.0349(11) 0.0047(10) 0.0020(9) -0.0032(10)
C5 0.0294(11) 0.0631(16) 0.0400(12) 0.0060(11) 0.0067(9) -0.0022(10)
C6 0.0416(14) 0.0693(18) 0.0545(16) 0.0036(14) 0.0054(12) -0.0115(13)
C7 0.0608(19) 0.0613(19) 0.0687(19) -0.0028(15) 0.0044(15) -0.0171(15)
C8 0.066(2) 0.0552(17) 0.074(2) -0.0050(15) 0.0031(16) -0.0002(14)
C9 0.0420(14) 0.0607(17) 0.0605(17) -0.0018(13) 0.0032(12) 0.0063(12)
C10 0.0477(14) 0.0625(16) 0.0356(12) -0.0036(12) 0.0015(10) -0.0162(12)
C11 0.0276(10) 0.0536(14) 0.0307(10) -0.0026(9) 0.0042(8) -0.0004(9)
C12 0.0302(11) 0.0548(15) 0.0358(11) -0.0035(10) 0.0066(8) 0.0017(10)
C13 0.0406(12) 0.0607(15) 0.0355(11) -0.0011(11) 0.0077(10) -0.0033(11)
C14 0.0592(17) 0.0720(19) 0.0459(14) 0.0061(14) 0.0138(13) -0.0044(15)
C15 0.0677(19) 0.0578(17) 0.0693(19) 0.0033(15) 0.0203(15) -0.0133(14)
C16 0.0591(17) 0.0657(19) 0.0677(19) -0.0166(16) 0.0118(15) -0.0173(15)
C17 0.0457(14) 0.0662(17) 0.0420(14) -0.0098(12) 0.0033(11) -0.0077(12)
C18 0.0403(13) 0.0586(16) 0.0488(14) -0.0009(12) 0.0051(11) 0.0069(12)
C19 0.081(2) 0.0618(19) 0.074(2) 0.0053(17) 0.0115(18) -0.0057(17)
C20 0.109(3) 0.057(2) 0.111(3) -0.007(2) -0.005(3) 0.000(2)
C21 0.093(3) 0.085(3) 0.118(4) -0.035(3) -0.005(3) 0.033(3)
C22 0.128(4) 0.121(4) 0.124(4) -0.016(4) 0.069(4) 0.043(4)
C23 0.106(3) 0.081(2) 0.099(3) 0.007(2) 0.059(3) 0.024(2)
C24 0.0375(12) 0.0578(15) 0.0433(13) 0.0030(11) -0.0036(10) 0.0022(11)
C25 0.0549(17) 0.082(2) 0.0502(16) 0.0105(15) -0.0162(13) 0.0118(15)
C26 0.062(2) 0.099(8) 0.079(11) 0.018(8) -0.045(5) 0.000(3)
C26A 0.062(2) 0.099(8) 0.079(11) 0.018(8) -0.045(5) 0.000(3)
C27 0.108(9) 0.109(5) 0.142(15) 0.076(8) -0.052(14) -0.031(5)
C27A 0.108(9) 0.109(5) 0.142(15) 0.076(8) -0.052(14) -0.031(5)
C28 0.083(5) 0.137(7) 0.051(3) -0.002(4) -0.013(3) 0.016(4)
C28A 0.083(5) 0.137(7) 0.051(3) -0.002(4) -0.013(3) 0.016(4)
N1 0.0337(10) 0.0561(12) 0.0409(10) 0.0013(9) 0.0078(8) 0.0028(9)
N2 0.0262(9) 0.0671(14) 0.0361(10) 0.0042(9) -0.0006(8) 0.0020(9)
N3 0.0643(15) 0.0758(16) 0.0256(10) -0.0010(10) 0.0004(9) -0.0162(12)
O1 0.0433(10) 0.0796(13) 0.0344(9) -0.0132(9) -0.0022(7) -0.0007(9)
O2 0.0289(9) 0.0805(14) 0.0798(14) 0.0012(12) 0.0045(8) 0.0024(9)
O3 0.0457(11) 0.1013(17) 0.0459(11) 0.0178(11) 0.0030(8) 0.0015(11)
O4 0.0411(10) 0.0773(14) 0.0566(11) 0.0160(10) -0.0124(8) 0.0047(9)

loop_
_atom_type_symbol
_atom_type_description
_atom_type_scat_dispersion_real
_atom_type_scat_dispersion_imag
_atom_type_scat_source
C C 0.0181 0.0091 'International Tables Vol C Tables 4.2.6.8 and 6.1.1.4'
H H 0.0000 0.0000 'International Tables Vol C Tables 4.2.6.8 and 6.1.1.4'
N N 0.0311 0.0180 'International Tables Vol C Tables 4.2.6.8 and 6.1.1.4'
O O 0.0492 0.0322 'International Tables Vol C Tables 4.2.6.8 and 6.1.1.4'

loop_
_geom_angle_atom_site_label_1
_geom_angle_atom_site_label_2
_geom_angle_atom_site_label_3
_geom_angle
N1 C1 C2 116.2(2)
O1 C1 C2 122.2(2)
O1 C1 N1 121.4(2)
C3 C2 C1 110.64(19)
C3 C2 C11 110.20(19)
C11 C2 C1 105.7(2)
N2 C2 C1 108.97(19)
N2 C2 C3 111.4(2)
N2 C2 C11 109.77(19)
C4 C3 C2 119.4(2)
C9 C3 C2 121.4(2)
C9 C3 C4 119.1(2)
C3 C4 C5 121.3(2)
C6 C4 C3 119.7(3)
C6 C4 C5 119.1(2)
N1 C5 C4 116.1(2)
O2 C5 C4 123.4(2)
O2 C5 N1 120.5(3)
C4 C6 H6 119.7
C7 C6 C4 120.7(3)
C7 C6 H6 119.7
C6 C7 H7 120.4
C6 C7 C8 119.3(3)
C8 C7 H7 120.4
C7 C8 H8 119.7
C9 C8 C7 120.6(3)
C9 C8 H8 119.7
C3 C9 H9 119.7
C8 C9 C3 120.6(3)
C8 C9 H9 119.7
C11 C10 H10 124.9
C11 C10 N3 110.1(2)
N3 C10 H10 124.9
C10 C11 C2 125.0(2)
C10 C11 C12 106.8(2)
C12 C11 C2 128.2(2)
C13 C12 C11 106.1(2)
C17 C12 C11 135.7(2)
C17 C12 C13 118.2(2)
C14 C13 C12 123.0(3)
N3 C13 C12 107.6(2)
N3 C13 C14 129.4(3)
C13 C14 H14 121.3
C15 C14 C13 117.5(3)
C15 C14 H14 121.3
C14 C15 H15 119.5
C14 C15 C16 121.0(3)
C16 C15 H15 119.5
C15 C16 H16 119.2
C17 C16 C15 121.7(3)
C17 C16 H16 119.2
C12 C17 H17 120.7
C16 C17 C12 118.6(3)
C16 C17 H17 120.7
C19 C18 N1 119.1(3)
C23 C18 C19 120.9(3)
C23 C18 N1 120.0(3)
C18 C19 H19 120.4
C18 C19 C20 119.2(4)
C20 C19 H19 120.4
C19 C20 H20 119.4
C21 C20 C19 121.3(5)
C21 C20 H20 119.4
C20 C21 H21 120.5
C20 C21 C22 119.1(4)
C22 C21 H21 120.5
C21 C22 H22 119.4
C21 C22 C23 121.1(5)
C23 C22 H22 119.4
C18 C23 C22 118.2(4)
C18 C23 H23 120.9
C22 C23 H23 120.9
O3 C24 N2 123.8(2)
O3 C24 O4 126.7(2)
O4 C24 N2 109.5(2)
C26 C25 C28 106.4(9)
C26A C25 C27A 109(3)
C26A C25 C28A 116.2(13)
C27 C25 C26 110.3(18)
C27 C25 C28 120.6(11)
C27 C25 O4 115.0(7)
C27A C25 C28A 103.9(19)
O4 C25 C26 98.8(9)
O4 C25 C26A 108.6(16)
O4 C25 C27A 99.1(12)
O4 C25 C28 103.3(4)
O4 C25 C28A 117.8(5)
C25 C26 H26A 109.5
C25 C26 H26B 109.5
C25 C26 H26C 109.5
H26A C26 H26B 109.5
H26A C26 H26C 109.5
H26B C26 H26C 109.5
C25 C26A H26D 109.5
C25 C26A H26E 109.5
C25 C26A H26F 109.5
H26D C26A H26E 109.5
H26D C26A H26F 109.5
H26E C26A H26F 109.5
C25 C27 H27A 109.5
C25 C27 H27B 109.5
C25 C27 H27C 109.5
H27A C27 H27B 109.5
H27A C27 H27C 109.5
H27B C27 H27C 109.5
C25 C27A H27D 109.5
C25 C27A H27E 109.5
C25 C27A H27F 109.5
H27D C27A H27E 109.5
H27D C27A H27F 109.5
H27E C27A H27F 109.5
C25 C28 H28A 109.5
C25 C28 H28B 109.5
C25 C28 H28C 109.5
H28A C28 H28B 109.5
H28A C28 H28C 109.5
H28B C28 H28C 109.5
C25 C28A H28D 109.5
C25 C28A H28E 109.5
C25 C28A H28F 109.5
H28D C28A H28E 109.5
H28D C28A H28F 109.5
H28E C28A H28F 109.5
C1 N1 C5 123.9(2)
C1 N1 C18 116.7(2)
C5 N1 C18 119.4(2)
C2 N2 H2 119(2)
C24 N2 C2 119.8(2)
C24 N2 H2 120(2)
C10 N3 C13 109.4(2)
C10 N3 H3 128(3)
C13 N3 H3 120(3)
C24 O4 C25 121.9(2)

loop_
_geom_bond_atom_site_label_1
_geom_bond_atom_site_label_2
_geom_bond_distance
C1 C2 1.546(3)
C1 N1 1.394(3)
C1 O1 1.200(3)
C2 C3 1.518(4)
C2 C11 1.525(3)
C2 N2 1.451(3)
C3 C4 1.394(3)
C3 C9 1.381(4)
C4 C5 1.475(4)
C4 C6 1.394(4)
C5 N1 1.401(4)
C5 O2 1.204(3)
C6 H6 0.9300
C6 C7 1.371(5)
C7 H7 0.9300
C7 C8 1.384(5)
C8 H8 0.9300
C8 C9 1.375(5)
C9 H9 0.9300
C10 H10 0.9300
C10 C11 1.354(3)
C10 N3 1.356(4)
C11 C12 1.438(3)
C12 C13 1.411(3)
C12 C17 1.400(4)
C13 C14 1.385(4)
C13 N3 1.364(4)
C14 H14 0.9300
C14 C15 1.363(5)
C15 H15 0.9300
C15 C16 1.403(5)
C16 H16 0.9300
C16 C17 1.374(5)
C17 H17 0.9300
C18 C19 1.362(4)
C18 C23 1.352(5)
C18 N1 1.452(4)
C19 H19 0.9300
C19 C20 1.380(6)
C20 H20 0.9300
C20 C21 1.338(7)
C21 H21 0.9300
C21 C22 1.357(9)
C22 H22 0.9300
C22 C23 1.397(6)
C23 H23 0.9300
C24 N2 1.357(3)
C24 O3 1.209(3)
C24 O4 1.338(3)
C25 C26 1.520(19)
C25 C26A 1.51(3)
C25 C27 1.467(15)
C25 C27A 1.53(3)
C25 C28 1.549(9)
C25 C28A 1.530(13)
C25 O4 1.468(3)
C26 H26A 0.9600
C26 H26B 0.9600
C26 H26C 0.9600
C26A H26D 0.9600
C26A H26E 0.9600
C26A H26F 0.9600
C27 H27A 0.9600
C27 H27B 0.9600
C27 H27C 0.9600
C27A H27D 0.9600
C27A H27E 0.9600
C27A H27F 0.9600
C28 H28A 0.9600
C28 H28B 0.9600
C28 H28C 0.9600
C28A H28D 0.9600
C28A H28E 0.9600
C28A H28F 0.9600
N2 H2 0.86(3)
N3 H3 0.80(4)

loop_
_geom_hbond_atom_site_label_D
_geom_hbond_atom_site_label_H
_geom_hbond_atom_site_label_A
_geom_hbond_distance_DH
_geom_hbond_distance_HA
_geom_hbond_distance_DA
_geom_hbond_angle_DHA
_geom_hbond_site_symmetry_A
N2 H2 O2 0.86(3) 2.12(3) 2.956(3) 164(3) 1_455
N3 H3 O1 0.80(4) 2.27(4) 3.008(3) 155(4) 1_556
N3 H3 O3 0.80(4) 2.84(4) 3.360(4) 124(4) 1_556

loop_
_geom_torsion_atom_site_label_1
_geom_torsion_atom_site_label_2
_geom_torsion_atom_site_label_3
_geom_torsion_atom_site_label_4
_geom_torsion
C1 C2 C3 C4 -28.8(3)
C1 C2 C3 C9 154.7(2)
C1 C2 C11 C10 123.3(3)
C1 C2 C11 C12 -54.9(3)
C1 C2 N2 C24 -57.2(3)
C2 C1 N1 C5 -21.9(3)
C2 C1 N1 C18 161.4(2)
C2 C3 C4 C5 0.9(3)
C2 C3 C4 C6 -179.0(2)
C2 C3 C9 C8 179.5(3)
C2 C11 C12 C13 177.9(2)
C2 C11 C12 C17 -3.0(4)
C3 C2 C11 C10 3.7(3)
C3 C2 C11 C12 -174.5(2)
C3 C2 N2 C24 65.1(3)
C3 C4 C5 N1 19.1(3)
C3 C4 C5 O2 -162.8(2)
C3 C4 C6 C7 0.4(4)
C4 C3 C9 C8 2.9(4)
C4 C5 N1 C1 -7.8(3)
C4 C5 N1 C18 168.8(2)
C4 C6 C7 C8 1.1(5)
C5 C4 C6 C7 -179.6(3)
C6 C4 C5 N1 -161.0(2)
C6 C4 C5 O2 17.2(4)
C6 C7 C8 C9 -0.5(5)
C7 C8 C9 C3 -1.5(5)
C9 C3 C4 C5 177.6(2)
C9 C3 C4 C6 -2.3(4)
C10 C11 C12 C13 -0.6(3)
C10 C11 C12 C17 178.5(3)
C11 C2 C3 C4 87.8(2)
C11 C2 C3 C9 -88.8(3)
C11 C2 N2 C24 -172.6(2)
C11 C10 N3 C13 -1.2(3)
C11 C12 C13 C14 179.7(3)
C11 C12 C13 N3 -0.1(3)
C11 C12 C17 C16 -178.9(3)
C12 C13 C14 C15 -0.4(4)
C12 C13 N3 C10 0.8(3)
C13 C12 C17 C16 0.1(4)
C13 C14 C15 C16 0.0(5)
C14 C13 N3 C10 -179.0(3)
C14 C15 C16 C17 0.5(5)
C15 C16 C17 C12 -0.5(5)
C17 C12 C13 C14 0.4(4)
C17 C12 C13 N3 -179.4(2)
C18 C19 C20 C21 -0.7(7)
C19 C18 C23 C22 4.6(7)
C19 C18 N1 C1 -65.8(3)
C19 C18 N1 C5 117.3(3)
C19 C20 C21 C22 2.8(8)
C20 C21 C22 C23 -1.3(9)
C21 C22 C23 C18 -2.4(9)
C23 C18 C19 C20 -3.2(6)
C23 C18 N1 C1 114.2(4)
C23 C18 N1 C5 -62.7(4)
C26 C25 O4 C24 -177.8(10)
C26A C25 O4 C24 169.7(18)
C27 C25 O4 C24 -60.4(15)
C27A C25 O4 C24 -76(2)
C28 C25 O4 C24 72.9(5)
C28A C25 O4 C24 34.9(9)
N1 C1 C2 C3 38.9(3)
N1 C1 C2 C11 -80.4(2)
N1 C1 C2 N2 161.6(2)
N1 C18 C19 C20 176.8(3)
N1 C18 C23 C22 -175.4(5)
N2 C2 C3 C4 -150.1(2)
N2 C2 C3 C9 33.3(3)
N2 C2 C11 C10 -119.3(3)
N2 C2 C11 C12 62.5(3)
N2 C24 O4 C25 177.0(3)
N3 C10 C11 C2 -177.5(2)
N3 C10 C11 C12 1.1(3)
N3 C13 C14 C15 179.3(3)
O1 C1 C2 C3 -146.6(2)
O1 C1 C2 C11 94.1(3)
O1 C1 C2 N2 -23.8(3)
O1 C1 N1 C5 163.5(2)
O1 C1 N1 C18 -13.2(4)
O2 C5 N1 C1 174.0(2)
O2 C5 N1 C18 -9.4(4)
O3 C24 N2 C2 -6.9(4)
O3 C24 O4 C25 -2.0(5)
O4 C24 N2 C2 174.2(2)
